data_1547106
loop_
_publ_author_name
'Sun, Jiaqiong'
'Zheng, Guangfan'
'Zhang, Qiao'
'Wang, Yimin'
'Yang, Shengbiao'
'Zhang, Qian'
'Li, Yan'
'Zhang, Qian'

_publ_section_title
;
 Copper-Catalyzed Imidovinylation of Alkynes via 1,3-Vinyl Migration.
;
_journal_issue 14
_journal_name_full 'Organic letters'
_journal_page_first 3767
_journal_page_last 3770
_journal_paper_doi 10.1021/acs.orglett.7b01599
_journal_volume 19
_journal_year 2017
_chemical_formula_sum 'C26 H25 N O5 S2'
_chemical_formula_weight 495.59
_chemical_name_systematic
;
 ?
;
_space_group_IT_number 14
_symmetry_cell_setting monoclinic
_symmetry_space_group_name_Hall '-P 2ybc'
_symmetry_space_group_name_H-M 'P 1 21/c 1'
_atom_sites_solution_hydrogens geom
_atom_sites_solution_primary direct
_atom_sites_solution_secondary difmap
_audit_creation_method SHELXL-97
_cell_angle_alpha 90.00
_cell_angle_beta 97.95
_cell_angle_gamma 90.00
_cell_formula_units_Z 4
_cell_length_a 10.796
_cell_length_b 11.834
_cell_length_c 19.550
_cell_measurement_reflns_used 2059
_cell_measurement_temperature 293(2)
_cell_measurement_theta_max 25.05
_cell_measurement_theta_min 1.68
_cell_volume 2473.700
_computing_cell_refinement 'SMART (Bruker, 1997)'
_computing_data_collection 'SMART (Bruker, 1997)'
_computing_data_reduction SAINT
_computing_molecular_graphics 'SHELXTL-PLUS (Sheldrick, 1990)'
_computing_publication_material SHELXL-97
_computing_structure_refinement 'SHELXL-97 (Sheldrick, 2008)'
_computing_structure_solution 'SHELXS-97(Sheldrick, 1997)'
_diffrn_ambient_temperature 293(2)
_diffrn_measured_fraction_theta_full 0.998
_diffrn_measured_fraction_theta_max 0.998
_diffrn_measurement_device_type 'Bruker APEX CCD area-detector'
_diffrn_measurement_method '\w scans'
_diffrn_radiation_monochromator graphite
_diffrn_radiation_source 'fine-focus sealed tube'
_diffrn_radiation_type MoK\a
_diffrn_radiation_wavelength 0.71073
_diffrn_reflns_av_R_equivalents 0.0517
_diffrn_reflns_av_sigmaI/netI 0.0552
_diffrn_reflns_limit_h_max 12
_diffrn_reflns_limit_h_min -11
_diffrn_reflns_limit_k_max 14
_diffrn_reflns_limit_k_min -12
_diffrn_reflns_limit_l_max 23
_diffrn_reflns_limit_l_min -23
_diffrn_reflns_number 13941
_diffrn_reflns_theta_full 25.00
_diffrn_reflns_theta_max 25.00
_diffrn_reflns_theta_min 2.02
_exptl_absorpt_coefficient_mu 0.252
_exptl_absorpt_correction_T_max 0.9845
_exptl_absorpt_correction_T_min 0.9769
_exptl_absorpt_correction_type multi-scan
_exptl_absorpt_process_details 'SADABS(Sheldrick, 1996)'
_exptl_crystal_colour colorless
_exptl_crystal_density_diffrn 1.331
_exptl_crystal_density_method 'not measured'
_exptl_crystal_description block
_exptl_crystal_F_000 1040
_exptl_crystal_size_max 0.21
_exptl_crystal_size_mid 0.17
_exptl_crystal_size_min 0.14
_refine_diff_density_max 0.320
_refine_diff_density_min -0.204
_refine_diff_density_rms 0.055
_refine_ls_extinction_method none
_refine_ls_goodness_of_fit_ref 0.876
_refine_ls_hydrogen_treatment mixed
_refine_ls_matrix_type full
_refine_ls_number_parameters 307
_refine_ls_number_reflns 4342
_refine_ls_number_restraints 0
_refine_ls_restrained_S_all 0.876
_refine_ls_R_factor_all 0.0724
_refine_ls_R_factor_gt 0.0497
_refine_ls_shift/su_max 0.000
_refine_ls_shift/su_mean 0.000
_refine_ls_structure_factor_coef Fsqd
_refine_ls_weighting_details 'calc w=1/[\s^2^(Fo^2^)+(0.1000P)^2^+0.0000P] where P=(Fo^2^+2Fc^2^)/3'
_refine_ls_weighting_scheme calc
_refine_ls_wR_factor_gt 0.1285
_refine_ls_wR_factor_ref 0.1439
_reflns_number_gt 3255
_reflns_number_total 4342
_reflns_threshold_expression >2\s(I)
_cod_data_source_file ol7b01599_si_002.cif
_cod_data_source_block CCDC1487178
_cod_depositor_comments
;
The following automatic conversions were performed:
data name '__computing_data_collection' replaced with
'_computing_data_collection'.

Automatic conversion script
Id: cif_correct_tags 4968 2017-02-21 14:55:21Z antanas 
;
_cod_original_cell_volume 2473.7
_cod_original_sg_symbol_H-M 'P 21/c  '
_cod_database_code 1547106

loop_
_symmetry_equiv_pos_as_xyz
'x, y, z'
'-x, y+1/2, -z+1/2'
'-x, -y, -z'
'x, -y-1/2, z-1/2'

loop_
_atom_site_label
_atom_site_type_symbol
_atom_site_fract_x
_atom_site_fract_y
_atom_site_fract_z
_atom_site_U_iso_or_equiv
_atom_site_adp_type
_atom_site_occupancy
_atom_site_symmetry_multiplicity
_atom_site_calc_flag
_atom_site_refinement_flags
S1 S 0.16435(6) 0.20197(6) 0.49030(3) 0.0261(2) Uani 1 1 d .
S2 S 0.27956(7) 0.17525(6) 0.63569(4) 0.0301(2) Uani 1 1 d .
O1 O 0.46664(19) 0.34168(18) 0.52665(12) 0.0478(6) Uani 1 1 d .
O2 O 0.16103(19) 0.29536(15) 0.44410(10) 0.0354(5) Uani 1 1 d .
O3 O 0.05025(17) 0.15567(16) 0.50641(11) 0.0354(5) Uani 1 1 d .
N1 N 0.2455(2) 0.25303(17) 0.56423(11) 0.0246(5) Uani 1 1 d .
O4 O 0.2632(2) 0.06088(16) 0.61427(11) 0.0422(5) Uani 1 1 d .
O5 O 0.39771(18) 0.21475(18) 0.66876(11) 0.0435(6) Uani 1 1 d .
C1 C 0.0607(2) 0.4171(2) 0.59263(13) 0.0265(6) Uani 1 1 d .
H1 H 0.0359 0.3447 0.5783 0.032 Uiso 1 1 calc R
C2 C 0.2336(2) 0.5641(2) 0.61014(14) 0.0273(6) Uani 1 1 d .
C3 C 0.1905(2) 0.4479(2) 0.58940(13) 0.0259(6) Uani 1 1 d .
C4 C 0.1822(3) 0.6600(2) 0.57637(15) 0.0322(7) Uani 1 1 d .
H4 H 0.1198 0.6525 0.5387 0.039 Uiso 1 1 calc R
C5 C 0.2753(2) 0.3727(2) 0.57023(13) 0.0259(6) Uani 1 1 d .
C6 C -0.0258(2) 0.4837(2) 0.61435(13) 0.0294(6) Uani 1 1 d .
H6 H -0.0007 0.5553 0.6303 0.035 Uiso 1 1 calc R
C7 C 0.3142(3) 0.7783(3) 0.65467(17) 0.0423(8) Uani 1 1 d .
H7 H 0.3411 0.8500 0.6695 0.051 Uiso 1 1 calc R
C8 C 0.2543(2) 0.0924(2) 0.46123(14) 0.0278(6) Uani 1 1 d .
C9 C 0.3941(3) 0.4061(2) 0.54830(15) 0.0342(7) Uani 1 1 d .
H9 H 0.4154 0.4823 0.5512 0.041 Uiso 1 1 calc R
C10 C -0.1589(2) 0.4523(2) 0.61497(15) 0.0307(6) Uani 1 1 d .
H10A H -0.1668 0.3707 0.6123 0.037 Uiso 1 1 calc R
H10B H -0.2089 0.4840 0.5745 0.037 Uiso 1 1 calc R
C11 C 0.3655(3) 0.6842(3) 0.68895(17) 0.0435(8) Uani 1 1 d .
H11 H 0.4267 0.6923 0.7271 0.052 Uiso 1 1 calc R
C12 C 0.3258(3) 0.5775(2) 0.66661(16) 0.0370(7) Uani 1 1 d .
H12 H 0.3612 0.5141 0.6897 0.044 Uiso 1 1 calc R
C13 C 0.3658(3) 0.1169(3) 0.43784(17) 0.0435(8) Uani 1 1 d .
H13 H 0.3969 0.1903 0.4390 0.052 Uiso 1 1 calc R
C14 C 0.2731(3) -0.1016(3) 0.43332(18) 0.0498(9) Uani 1 1 d .
H14 H 0.2422 -0.1750 0.4317 0.060 Uiso 1 1 calc R
C15 C 0.1669(3) 0.2104(3) 0.68896(15) 0.0358(7) Uani 1 1 d .
C16 C -0.2096(3) 0.4940(3) 0.67958(16) 0.0378(7) Uani 1 1 d .
H16A H -0.1945 0.5746 0.6845 0.045 Uiso 1 1 calc R
H16B H -0.1643 0.4569 0.7197 0.045 Uiso 1 1 calc R
C17 C 0.2230(3) 0.7663(2) 0.59831(16) 0.0388(7) Uani 1 1 d .
H17 H 0.1888 0.8300 0.5750 0.047 Uiso 1 1 calc R
C18 C 0.3841(3) -0.0794(3) 0.41019(19) 0.0534(9) Uani 1 1 d .
H18 H 0.4284 -0.1376 0.3928 0.064 Uiso 1 1 calc R
C19 C 0.2063(3) -0.0160(2) 0.45909(15) 0.0361(7) Uani 1 1 d .
H19 H 0.1304 -0.0309 0.4747 0.043 Uiso 1 1 calc R
C20 C -0.3483(3) 0.4717(4) 0.67787(19) 0.0614(11) Uani 1 1 d .
H20A H -0.3750 0.4999 0.7195 0.092 Uiso 1 1 calc R
H20B H -0.3636 0.3919 0.6744 0.092 Uiso 1 1 calc R
H20C H -0.3939 0.5092 0.6387 0.092 Uiso 1 1 calc R
C21 C 0.1968(4) 0.2910(3) 0.74033(16) 0.0494(9) Uani 1 1 d .
H21 H 0.2750 0.3254 0.7468 0.059 Uiso 1 1 calc R
C22 C -0.0364(4) 0.1885(5) 0.7208(2) 0.0798(15) Uani 1 1 d .
H22 H -0.1150 0.1550 0.7147 0.096 Uiso 1 1 calc R
C23 C 0.4305(3) 0.0284(3) 0.4124(2) 0.0559(10) Uani 1 1 d .
H23 H 0.5064 0.0426 0.3967 0.067 Uiso 1 1 calc R
C24 C 0.0514(3) 0.1580(3) 0.67814(18) 0.0541(10) Uani 1 1 d .
H24 H 0.0330 0.1041 0.6436 0.065 Uiso 1 1 calc R
C25 C 0.1074(5) 0.3184(4) 0.78139(19) 0.0745(14) Uani 1 1 d .
H25 H 0.1254 0.3719 0.8162 0.089 Uiso 1 1 calc R
C26 C -0.0073(5) 0.2679(5) 0.7716(2) 0.0888(19) Uani 1 1 d .
H26 H -0.0665 0.2876 0.7998 0.107 Uiso 1 1 calc R

loop_
_atom_site_aniso_label
_atom_site_aniso_U_11
_atom_site_aniso_U_22
_atom_site_aniso_U_33
_atom_site_aniso_U_23
_atom_site_aniso_U_13
_atom_site_aniso_U_12
S1 0.0250(4) 0.0233(4) 0.0293(4) -0.0009(3) 0.0014(3) 0.0017(3)
S2 0.0318(4) 0.0292(4) 0.0290(4) 0.0033(3) 0.0033(3) 0.0095(3)
O1 0.0343(13) 0.0423(13) 0.0707(16) -0.0160(11) 0.0207(12) -0.0018(10)
O2 0.0463(12) 0.0285(11) 0.0298(11) 0.0019(8) -0.0006(9) 0.0052(9)
O3 0.0220(10) 0.0372(12) 0.0469(13) -0.0055(9) 0.0048(9) -0.0020(8)
N1 0.0270(12) 0.0206(11) 0.0255(12) -0.0014(9) 0.0014(10) 0.0021(9)
O4 0.0615(15) 0.0251(11) 0.0397(12) 0.0051(9) 0.0058(10) 0.0079(10)
O5 0.0325(12) 0.0555(14) 0.0396(13) 0.0035(10) -0.0055(10) 0.0085(10)
C1 0.0297(15) 0.0226(14) 0.0262(14) -0.0012(11) 0.0002(12) 0.0001(11)
C2 0.0255(15) 0.0253(15) 0.0315(15) -0.0027(12) 0.0058(12) 0.0003(11)
C3 0.0283(15) 0.0254(15) 0.0229(14) -0.0001(11) 0.0000(11) 0.0027(11)
C4 0.0337(16) 0.0301(16) 0.0321(16) 0.0009(12) 0.0013(13) -0.0002(12)
C5 0.0276(15) 0.0222(14) 0.0270(15) -0.0007(11) 0.0007(11) -0.0004(11)
C6 0.0315(15) 0.0266(15) 0.0291(15) -0.0036(12) 0.0007(12) 0.0020(12)
C7 0.0457(19) 0.0265(17) 0.056(2) -0.0075(14) 0.0118(16) -0.0064(14)
C8 0.0256(15) 0.0282(15) 0.0286(15) -0.0041(11) 0.0007(12) 0.0029(12)
C9 0.0299(16) 0.0306(16) 0.0424(17) -0.0090(13) 0.0057(13) -0.0054(13)
C10 0.0290(16) 0.0257(15) 0.0362(16) -0.0035(12) 0.0007(12) -0.0008(12)
C11 0.0356(18) 0.0428(19) 0.048(2) -0.0110(15) -0.0087(15) -0.0049(14)
C12 0.0359(17) 0.0304(16) 0.0413(17) -0.0002(13) -0.0063(13) 0.0022(13)
C13 0.0406(19) 0.0332(17) 0.059(2) -0.0108(15) 0.0165(16) -0.0069(14)
C14 0.064(2) 0.0280(17) 0.060(2) -0.0119(15) 0.0168(19) -0.0011(16)
C15 0.0401(18) 0.0392(18) 0.0291(16) 0.0133(13) 0.0085(13) 0.0111(14)
C16 0.0299(16) 0.0433(18) 0.0408(18) -0.0052(14) 0.0075(13) -0.0006(14)
C17 0.0431(19) 0.0273(16) 0.0462(19) 0.0035(13) 0.0074(15) 0.0020(14)
C18 0.057(2) 0.041(2) 0.065(2) -0.0180(17) 0.0172(19) 0.0116(17)
C19 0.0433(18) 0.0262(16) 0.0411(17) -0.0077(13) 0.0141(14) -0.0070(13)
C20 0.0331(19) 0.095(3) 0.057(2) -0.015(2) 0.0123(17) -0.0040(19)
C21 0.071(2) 0.051(2) 0.0272(17) 0.0097(15) 0.0101(16) 0.0229(18)
C22 0.047(2) 0.132(4) 0.064(3) 0.056(3) 0.021(2) 0.022(2)
C23 0.042(2) 0.058(2) 0.073(3) -0.0157(19) 0.0272(18) 0.0023(17)
C24 0.043(2) 0.071(3) 0.049(2) 0.0282(18) 0.0099(17) 0.0079(18)
C25 0.103(4) 0.092(3) 0.032(2) 0.013(2) 0.021(2) 0.058(3)
C26 0.084(3) 0.144(5) 0.047(3) 0.047(3) 0.039(3) 0.074(3)

loop_
_atom_type_symbol
_atom_type_description
_atom_type_scat_dispersion_real
_atom_type_scat_dispersion_imag
_atom_type_scat_source
C C 0.0033 0.0016 'International Tables Vol C Tables 4.2.6.8 and 6.1.1.4'
H H 0.0000 0.0000 'International Tables Vol C Tables 4.2.6.8 and 6.1.1.4'
N N 0.0061 0.0033 'International Tables Vol C Tables 4.2.6.8 and 6.1.1.4'
O O 0.0106 0.0060 'International Tables Vol C Tables 4.2.6.8 and 6.1.1.4'
S S 0.1246 0.1234 'International Tables Vol C Tables 4.2.6.8 and 6.1.1.4'

loop_
_geom_angle_atom_site_label_1
_geom_angle_atom_site_label_2
_geom_angle_atom_site_label_3
_geom_angle
O2 S1 O3 119.51(12)
O2 S1 N1 103.23(11)
O3 S1 N1 108.05(12)
O2 S1 C8 109.47(12)
O3 S1 C8 108.71(12)
N1 S1 C8 107.15(12)
O4 S2 O5 120.84(13)
O4 S2 N1 105.92(12)
O5 S2 N1 106.13(12)
O4 S2 C15 109.40(14)
O5 S2 C15 107.61(14)
N1 S2 C15 105.96(12)
C5 N1 S2 116.65(17)
C5 N1 S1 119.93(17)
S2 N1 S1 123.00(13)
C6 C1 C3 125.8(3)
C4 C2 C12 118.7(3)
C4 C2 C3 122.4(2)
C12 C2 C3 118.9(2)
C5 C3 C1 122.3(2)
C5 C3 C2 118.7(2)
C1 C3 C2 119.0(2)
C2 C4 C17 120.5(3)
C3 C5 N1 120.5(2)
C3 C5 C9 123.5(2)
N1 C5 C9 115.7(2)
C1 C6 C10 125.1(3)
C11 C7 C17 120.0(3)
C13 C8 C19 121.8(3)
C13 C8 S1 120.0(2)
C19 C8 S1 118.2(2)
O1 C9 C5 124.6(3)
C6 C10 C16 112.6(2)
C7 C11 C12 119.9(3)
C2 C12 C11 120.7(3)
C8 C13 C23 117.8(3)
C19 C14 C18 120.5(3)
C21 C15 C24 122.2(3)
C21 C15 S2 118.7(3)
C24 C15 S2 119.1(3)
C10 C16 C20 113.1(3)
C4 C17 C7 120.2(3)
C23 C18 C14 120.2(3)
C8 C19 C14 118.7(3)
C15 C21 C25 118.1(4)
C26 C22 C24 120.3(4)
C18 C23 C13 121.0(3)
C15 C24 C22 117.8(4)
C26 C25 C21 120.8(4)
C25 C26 C22 120.9(4)

loop_
_geom_bond_atom_site_label_1
_geom_bond_atom_site_label_2
_geom_bond_distance
S1 O2 1.425(2)
S1 O3 1.4227(19)
S1 N1 1.695(2)
S1 C8 1.760(3)
S2 O4 1.421(2)
S2 O5 1.427(2)
S2 N1 1.671(2)
S2 C15 1.757(3)
O1 C9 1.211(3)
N1 C5 1.453(3)
C1 C6 1.335(3)
C1 C3 1.458(4)
C2 C4 1.389(4)
C2 C12 1.389(4)
C2 C3 1.490(4)
C3 C5 1.366(4)
C4 C17 1.382(4)
C5 C9 1.462(4)
C6 C10 1.486(4)
C7 C11 1.376(4)
C7 C17 1.380(4)
C8 C13 1.377(4)
C8 C19 1.382(4)
C10 C16 1.526(4)
C11 C12 1.385(4)
C13 C23 1.388(4)
C14 C19 1.378(4)
C14 C18 1.364(5)
C15 C21 1.390(5)
C15 C24 1.383(5)
C16 C20 1.516(4)
C18 C23 1.369(5)
C21 C25 1.377(5)
C22 C26 1.373(7)
C22 C24 1.394(5)
C25 C26 1.363(7)
